data_4071148
loop_
_publ_author_name
'Liang, Lan-Chang'
'Chien, Pin-Shu'
'Lee, Pei-Ying'

_publ_section_title
;
 Phosphorus and Olefin Substituent Effects on the Insertion Chemistry of
 Nickel(II) Hydride Complexes Containing Amido Diphosphine Ligands
;
_journal_issue 13
_journal_name_full Organometallics
_journal_page_first 3082
_journal_paper_doi 10.1021/om701294a
_journal_volume 27
_journal_year 2008
_chemical_formula_moiety 'C38 H41 N Ni P2'
_chemical_formula_sum 'C38 H41 N Ni P2'
_chemical_formula_weight 632.37
_chemical_name_systematic
;
 ?
;
_space_group_IT_number 61
_symmetry_cell_setting orthorhombic
_symmetry_space_group_name_Hall '-P 2ac 2ab'
_symmetry_space_group_name_H-M 'P b c a'
_atom_sites_solution_hydrogens geom
_atom_sites_solution_primary direct
_atom_sites_solution_secondary difmap
_audit_creation_method SHELXL-97
_cell_angle_alpha 90.00
_cell_angle_beta 90.00
_cell_angle_gamma 90.00
_cell_formula_units_Z 8
_cell_length_a 10.827(5)
_cell_length_b 16.740(9)
_cell_length_c 36.494(17)
_cell_measurement_reflns_used 0
_cell_measurement_temperature 296(2)
_cell_measurement_theta_max 0
_cell_measurement_theta_min 0
_cell_volume 6614(6)
_computing_molecular_graphics 'Ortep-3 for Windows (Farrugia, 1997)'
_computing_publication_material 'WinGX publication routines (Farrugia, 1999)'
_computing_structure_refinement 'SHELXL-97 (Sheldrick, 1997)'
_computing_structure_solution 'SHELXS-86 (Sheldrick, 1986)'
_diffrn_ambient_temperature 296(2)
_diffrn_measured_fraction_theta_full 0.997
_diffrn_measured_fraction_theta_max 0.997
_diffrn_radiation_monochromator graphite
_diffrn_radiation_source 'fine-focus sealed tube'
_diffrn_radiation_type MoK\a
_diffrn_radiation_wavelength 0.71073
_diffrn_reflns_av_R_equivalents 0.1312
_diffrn_reflns_av_sigmaI/netI 0.1543
_diffrn_reflns_limit_h_max 10
_diffrn_reflns_limit_h_min -12
_diffrn_reflns_limit_k_max 19
_diffrn_reflns_limit_k_min -19
_diffrn_reflns_limit_l_max 43
_diffrn_reflns_limit_l_min -43
_diffrn_reflns_number 42157
_diffrn_reflns_theta_full 25.02
_diffrn_reflns_theta_max 25.02
_diffrn_reflns_theta_min 2.43
_exptl_absorpt_coefficient_mu 0.710
_exptl_absorpt_correction_T_max 0.9859
_exptl_absorpt_correction_T_min 0.9196
_exptl_absorpt_correction_type multi-scan
_exptl_crystal_colour red
_exptl_crystal_density_diffrn 1.270
_exptl_crystal_density_method 'not measured'
_exptl_crystal_description prism
_exptl_crystal_F_000 2672
_exptl_crystal_size_max 0.12
_exptl_crystal_size_mid 0.08
_exptl_crystal_size_min 0.02
_refine_diff_density_max 0.345
_refine_diff_density_min -0.417
_refine_diff_density_rms 0.072
_refine_ls_extinction_method none
_refine_ls_goodness_of_fit_ref 0.959
_refine_ls_hydrogen_treatment fixed
_refine_ls_matrix_type full
_refine_ls_number_parameters 379
_refine_ls_number_reflns 5823
_refine_ls_number_restraints 0
_refine_ls_restrained_S_all 0.959
_refine_ls_R_factor_all 0.3177
_refine_ls_R_factor_gt 0.0790
_refine_ls_shift/su_max 0.001
_refine_ls_shift/su_mean 0.000
_refine_ls_structure_factor_coef Fsqd
_refine_ls_weighting_details 'calc w=1/[\s^2^(Fo^2^)+(0.0685P)^2^+0.0000P] where P=(Fo^2^+2Fc^2^)/3'
_refine_ls_weighting_scheme calc
_refine_ls_wR_factor_gt 0.1269
_refine_ls_wR_factor_ref 0.1995
_reflns_number_gt 1735
_reflns_number_total 5823
_reflns_threshold_expression >2sigma(I)
_cod_data_source_file om701294a-file003.cif
_cod_data_source_block 7d
_cod_depositor_comments
;
The following automatic conversions were performed:

'_exptl_absorpt_correction_type' value 'multiscan' changed to
'multi-scan' according to
/home/saulius/struct/CIF-dictionaries/cif_core.dic dictionary named
'cif_core.dic' version 2.4.1 from 2010-06-29.

Automatic conversion script
Id: cif_fix_values 1715 2011-07-08 13:25:40Z adriana 
;
_cod_database_code 4071148

loop_
_symmetry_equiv_pos_as_xyz
'x, y, z'
'-x+1/2, -y, z+1/2'
'-x, y+1/2, -z+1/2'
'x+1/2, -y+1/2, -z'
'-x, -y, -z'
'x-1/2, y, -z-1/2'
'x, -y-1/2, z-1/2'
'-x-1/2, y-1/2, z'

loop_
_atom_site_label
_atom_site_type_symbol
_atom_site_fract_x
_atom_site_fract_y
_atom_site_fract_z
_atom_site_U_iso_or_equiv
_atom_site_adp_type
_atom_site_occupancy
_atom_site_symmetry_multiplicity
_atom_site_calc_flag
_atom_site_refinement_flags
C1 C -0.0620(8) 0.0386(6) 0.5660(2) 0.051(3) Uani 1 1 d .
C2 C -0.0400(8) -0.0421(6) 0.5728(3) 0.066(3) Uani 1 1 d .
H2 H 0.0024 -0.0566 0.5940 0.079 Uiso 1 1 calc R
C3 C -0.0792(10) -0.1005(6) 0.5492(3) 0.078(3) Uani 1 1 d .
H3 H -0.0627 -0.1538 0.5544 0.094 Uiso 1 1 calc R
C4 C -0.1422(9) -0.0812(6) 0.5181(3) 0.076(3) Uani 1 1 d .
H4 H -0.1703 -0.1209 0.5023 0.092 Uiso 1 1 calc R
C5 C -0.1638(8) -0.0006(7) 0.5102(2) 0.063(3) Uani 1 1 d .
H5 H -0.2049 0.0136 0.4888 0.075 Uiso 1 1 calc R
C6 C -0.1246(8) 0.0579(6) 0.5340(3) 0.063(3) Uani 1 1 d .
H6 H -0.1403 0.1112 0.5286 0.075 Uiso 1 1 calc R
C7 C -0.1441(9) 0.1718(5) 0.6081(2) 0.049(2) Uani 1 1 d .
C8 C -0.2625(10) 0.1410(6) 0.6041(2) 0.065(3) Uani 1 1 d .
H8 H -0.2725 0.0897 0.5949 0.078 Uiso 1 1 calc R
C9 C -0.3659(10) 0.1849(7) 0.6136(3) 0.087(3) Uani 1 1 d .
H9 H -0.4444 0.1629 0.6115 0.104 Uiso 1 1 calc R
C10 C -0.3510(11) 0.2616(7) 0.6263(3) 0.084(3) Uani 1 1 d .
H10 H -0.4202 0.2922 0.6319 0.101 Uiso 1 1 calc R
C11 C -0.2370(11) 0.2930(6) 0.6307(3) 0.082(3) Uani 1 1 d .
H11 H -0.2280 0.3446 0.6398 0.098 Uiso 1 1 calc R
C12 C -0.1340(9) 0.2490(6) 0.6217(2) 0.066(3) Uani 1 1 d .
H12 H -0.0560 0.2714 0.6247 0.079 Uiso 1 1 calc R
C13 C 0.0875(9) 0.1812(5) 0.5709(2) 0.044(2) Uani 1 1 d .
C14 C 0.0488(9) 0.2456(6) 0.5500(2) 0.061(3) Uani 1 1 d .
H14 H -0.0350 0.2568 0.5478 0.073 Uiso 1 1 calc R
C15 C 0.1339(12) 0.2927(5) 0.5326(2) 0.070(3) Uani 1 1 d .
H15 H 0.1078 0.3356 0.5184 0.084 Uiso 1 1 calc R
C16 C 0.2574(10) 0.2767(6) 0.5361(2) 0.067(3) Uani 1 1 d .
H16 H 0.3147 0.3094 0.5245 0.080 Uiso 1 1 calc R
C17 C 0.2973(9) 0.2131(6) 0.5565(2) 0.062(3) Uani 1 1 d .
H17 H 0.3815 0.2033 0.5587 0.075 Uiso 1 1 calc R
C18 C 0.2126(10) 0.1627(5) 0.5741(2) 0.049(2) Uani 1 1 d .
C19 C 0.3498(9) 0.0531(5) 0.5903(2) 0.048(2) Uani 1 1 d .
C20 C 0.4175(8) 0.0516(5) 0.5573(2) 0.055(3) Uani 1 1 d .
H20 H 0.3900 0.0822 0.5377 0.066 Uiso 1 1 calc R
C21 C 0.5223(9) 0.0068(6) 0.5531(3) 0.067(3) Uani 1 1 d .
H21 H 0.5647 0.0079 0.5310 0.080 Uiso 1 1 calc R
C22 C 0.5660(9) -0.0406(6) 0.5821(3) 0.073(3) Uani 1 1 d .
H22 H 0.6374 -0.0710 0.5793 0.087 Uiso 1 1 calc R
C23 C 0.5014(10) -0.0415(5) 0.6145(3) 0.067(3) Uani 1 1 d .
H23 H 0.5293 -0.0730 0.6337 0.080 Uiso 1 1 calc R
C24 C 0.3963(9) 0.0035(5) 0.6188(2) 0.050(2) Uani 1 1 d .
C25 C 0.3681(9) 0.0443(6) 0.6967(2) 0.074(3) Uani 1 1 d .
H25 H 0.3091 0.0449 0.7171 0.089 Uiso 1 1 calc R
C26 C 0.4014(9) 0.1305(6) 0.6877(3) 0.098(4) Uani 1 1 d .
H26A H 0.3290 0.1583 0.6794 0.147 Uiso 1 1 calc R
H26B H 0.4630 0.1314 0.6688 0.147 Uiso 1 1 calc R
H26C H 0.4331 0.1562 0.7093 0.147 Uiso 1 1 calc R
C27 C 0.4858(11) 0.0030(7) 0.7100(3) 0.134(5) Uani 1 1 d .
H27A H 0.4680 -0.0517 0.7158 0.201 Uiso 1 1 calc R
H27B H 0.5159 0.0297 0.7316 0.201 Uiso 1 1 calc R
H27C H 0.5474 0.0053 0.6911 0.201 Uiso 1 1 calc R
C28 C 0.2833(9) -0.1095(5) 0.6669(3) 0.077(3) Uani 1 1 d .
H28 H 0.3685 -0.1276 0.6706 0.092 Uiso 1 1 calc R
C29 C 0.2331(9) -0.1556(5) 0.6342(3) 0.091(3) Uani 1 1 d .
H29A H 0.2816 -0.1435 0.6129 0.137 Uiso 1 1 calc R
H29B H 0.1488 -0.1406 0.6300 0.137 Uiso 1 1 calc R
H29C H 0.2374 -0.2119 0.6392 0.137 Uiso 1 1 calc R
C30 C 0.2139(10) -0.1273(6) 0.7024(3) 0.118(4) Uani 1 1 d .
H30A H 0.2511 -0.0982 0.7222 0.177 Uiso 1 1 calc R
H30B H 0.2177 -0.1835 0.7074 0.177 Uiso 1 1 calc R
H30C H 0.1292 -0.1113 0.6998 0.177 Uiso 1 1 calc R
C31 C 0.0218(10) 0.0390(6) 0.6777(3) 0.077(3) Uani 1 1 d .
H31 H 0.0757 0.0170 0.6968 0.093 Uiso 1 1 calc R
C32 C -0.0791(10) -0.0254(6) 0.6705(3) 0.114(4) Uani 1 1 d .
H32A H -0.0409 -0.0734 0.6615 0.172 Uiso 1 1 calc R
H32B H -0.1365 -0.0059 0.6525 0.172 Uiso 1 1 calc R
H32C H -0.1223 -0.0368 0.6928 0.172 Uiso 1 1 calc R
C33 C -0.0292(14) 0.1125(8) 0.6926(3) 0.082(4) Uani 1 1 d .
C34 C 0.0496(12) 0.1728(8) 0.7052(3) 0.097(4) Uani 1 1 d .
H34 H 0.1348 0.1658 0.7040 0.116 Uiso 1 1 calc R
C35 C -0.0008(19) 0.2460(9) 0.7199(3) 0.128(5) Uani 1 1 d .
H35 H 0.0502 0.2867 0.7283 0.153 Uiso 1 1 calc R
C36 C -0.131(2) 0.2532(12) 0.7209(4) 0.142(7) Uani 1 1 d .
H36 H -0.1660 0.2999 0.7299 0.170 Uiso 1 1 calc R
C37 C -0.2067(17) 0.1924(14) 0.7088(4) 0.157(8) Uani 1 1 d .
H37 H -0.2920 0.1992 0.7096 0.189 Uiso 1 1 calc R
C38 C -0.1573(18) 0.1205(10) 0.6954(3) 0.136(7) Uani 1 1 d .
H38 H -0.2091 0.0788 0.6885 0.163 Uiso 1 1 calc R
N1 N 0.2431(7) 0.0971(4) 0.59620(17) 0.049(2) Uani 1 1 d .
P1 P -0.0075(2) 0.11397(14) 0.59795(6) 0.0529(7) Uani 1 1 d .
P2 P 0.2911(2) -0.00078(15) 0.65704(6) 0.0599(8) Uani 1 1 d .
Ni1 Ni 0.13091(10) 0.06405(6) 0.63514(3) 0.0545(4) Uani 1 1 d .

loop_
_atom_site_aniso_label
_atom_site_aniso_U_11
_atom_site_aniso_U_22
_atom_site_aniso_U_33
_atom_site_aniso_U_23
_atom_site_aniso_U_13
_atom_site_aniso_U_12
C1 0.049(6) 0.057(8) 0.049(6) 0.000(5) 0.002(5) 0.002(5)
C2 0.087(8) 0.050(8) 0.061(7) -0.010(6) 0.003(6) 0.000(6)
C3 0.108(10) 0.056(8) 0.071(8) -0.009(7) 0.012(7) -0.002(7)
C4 0.081(9) 0.064(9) 0.084(9) -0.025(7) 0.027(7) -0.014(7)
C5 0.056(7) 0.080(8) 0.051(6) -0.003(7) -0.001(5) -0.004(7)
C6 0.062(7) 0.062(7) 0.064(6) -0.002(6) 0.007(6) 0.003(6)
C7 0.054(7) 0.033(6) 0.061(6) -0.003(5) 0.006(5) -0.006(6)
C8 0.054(8) 0.064(8) 0.077(7) -0.014(6) 0.012(6) -0.011(7)
C9 0.059(8) 0.087(10) 0.114(9) -0.018(7) 0.019(7) -0.009(8)
C10 0.060(9) 0.062(9) 0.131(10) -0.010(7) 0.018(7) 0.015(7)
C11 0.072(9) 0.057(8) 0.117(9) -0.013(7) 0.023(8) -0.001(7)
C12 0.056(7) 0.053(7) 0.090(7) -0.002(6) 0.007(6) -0.001(7)
C13 0.051(7) 0.032(6) 0.049(6) 0.001(5) 0.002(5) 0.002(5)
C14 0.066(8) 0.042(7) 0.075(7) 0.002(6) 0.003(6) 0.011(6)
C15 0.084(9) 0.051(7) 0.075(7) 0.026(6) 0.006(7) 0.008(8)
C16 0.070(9) 0.054(7) 0.076(7) 0.026(6) 0.015(6) -0.014(7)
C17 0.056(7) 0.057(7) 0.075(7) 0.004(6) 0.001(6) -0.006(6)
C18 0.064(8) 0.045(7) 0.037(5) 0.009(5) -0.001(6) -0.001(6)
C19 0.058(7) 0.044(6) 0.043(6) -0.004(5) 0.003(6) -0.022(6)
C20 0.042(7) 0.060(7) 0.062(7) 0.003(6) -0.008(5) 0.007(6)
C21 0.055(8) 0.083(9) 0.062(7) -0.008(7) -0.004(6) -0.017(7)
C22 0.060(8) 0.059(8) 0.098(9) -0.010(7) -0.009(7) 0.012(6)
C23 0.084(9) 0.053(7) 0.065(7) -0.002(6) -0.003(6) 0.015(7)
C24 0.075(8) 0.036(6) 0.040(5) -0.009(5) -0.001(5) -0.006(6)
C25 0.092(8) 0.067(8) 0.063(6) -0.004(6) -0.019(6) 0.006(7)
C26 0.120(10) 0.085(9) 0.089(8) -0.017(7) -0.001(7) -0.022(7)
C27 0.177(13) 0.122(11) 0.104(9) -0.028(8) -0.059(9) 0.045(10)
C28 0.112(9) 0.043(6) 0.076(7) 0.027(6) 0.019(7) 0.018(6)
C29 0.129(10) 0.046(7) 0.098(8) -0.005(6) 0.008(7) -0.016(7)
C30 0.185(12) 0.072(8) 0.096(9) 0.040(7) 0.040(9) 0.015(8)
C31 0.092(9) 0.048(7) 0.093(8) -0.001(6) 0.020(7) 0.020(7)
C32 0.130(11) 0.085(9) 0.128(10) -0.009(8) 0.039(8) -0.049(8)
C33 0.086(11) 0.105(12) 0.055(7) 0.022(8) 0.008(7) 0.002(10)
C34 0.130(11) 0.068(9) 0.093(9) -0.016(7) 0.008(8) -0.040(10)
C35 0.213(19) 0.067(11) 0.104(10) -0.004(8) 0.020(12) -0.040(12)
C36 0.170(19) 0.164(19) 0.091(11) 0.022(11) 0.052(14) 0.073(17)
C37 0.130(17) 0.23(3) 0.111(14) 0.043(15) -0.007(11) -0.047(17)
C38 0.18(2) 0.136(15) 0.095(10) -0.037(9) 0.024(10) 0.051(14)
N1 0.055(6) 0.041(5) 0.050(5) 0.002(4) 0.001(4) 0.004(4)
P1 0.0613(19) 0.0428(16) 0.0546(15) -0.0011(14) 0.0051(14) -0.0040(15)
P2 0.084(2) 0.0460(17) 0.0498(15) 0.0064(13) 0.0022(15) 0.0026(16)
Ni1 0.0690(8) 0.0446(7) 0.0499(7) 0.0040(6) 0.0087(7) 0.0010(7)

loop_
_atom_type_symbol
_atom_type_description
_atom_type_scat_dispersion_real
_atom_type_scat_dispersion_imag
_atom_type_scat_source
C C 0.0033 0.0016 'International Tables Vol C Tables 4.2.6.8 and 6.1.1.4'
H H 0.0000 0.0000 'International Tables Vol C Tables 4.2.6.8 and 6.1.1.4'
N N 0.0061 0.0033 'International Tables Vol C Tables 4.2.6.8 and 6.1.1.4'
P P 0.1023 0.0942 'International Tables Vol C Tables 4.2.6.8 and 6.1.1.4'
Ni Ni 0.3393 1.1124 'International Tables Vol C Tables 4.2.6.8 and 6.1.1.4'

loop_
_geom_angle_atom_site_label_1
_geom_angle_atom_site_label_2
_geom_angle_atom_site_label_3
_geom_angle
C6 C1 C2 117.4(9)
C6 C1 P1 122.5(8)
C2 C1 P1 120.0(8)
C3 C2 C1 121.6(9)
C3 C2 H2 119.2
C1 C2 H2 119.2
C4 C3 C2 120.6(10)
C4 C3 H3 119.7
C2 C3 H3 119.7
C3 C4 C5 118.9(9)
C3 C4 H4 120.5
C5 C4 H4 120.5
C6 C5 C4 120.3(9)
C6 C5 H5 119.9
C4 C5 H5 119.9
C5 C6 C1 121.1(9)
C5 C6 H6 119.4
C1 C6 H6 119.4
C8 C7 C12 117.0(9)
C8 C7 P1 122.4(8)
C12 C7 P1 120.5(8)
C9 C8 C7 121.6(9)
C9 C8 H8 119.2
C7 C8 H8 119.2
C10 C9 C8 119.1(10)
C10 C9 H9 120.5
C8 C9 H9 120.5
C11 C10 C9 120.7(10)
C11 C10 H10 119.6
C9 C10 H10 119.6
C10 C11 C12 120.2(10)
C10 C11 H11 119.9
C12 C11 H11 119.9
C11 C12 C7 121.3(9)
C11 C12 H12 119.3
C7 C12 H12 119.3
C14 C13 C18 120.8(8)
C14 C13 P1 127.6(8)
C18 C13 P1 111.6(7)
C15 C14 C13 120.0(9)
C15 C14 H14 120.0
C13 C14 H14 120.0
C14 C15 C16 120.1(9)
C14 C15 H15 119.9
C16 C15 H15 119.9
C17 C16 C15 120.7(9)
C17 C16 H16 119.6
C15 C16 H16 119.6
C16 C17 C18 120.7(9)
C16 C17 H17 119.6
C18 C17 H17 119.6
C13 C18 N1 116.7(9)
C13 C18 C17 117.6(8)
N1 C18 C17 125.6(9)
N1 C19 C20 125.1(9)
N1 C19 C24 119.4(8)
C20 C19 C24 115.5(9)
C21 C20 C19 122.5(9)
C21 C20 H20 118.8
C19 C20 H20 118.8
C20 C21 C22 120.4(9)
C20 C21 H21 119.8
C22 C21 H21 119.8
C23 C22 C21 118.8(10)
C23 C22 H22 120.6
C21 C22 H22 120.6
C22 C23 C24 121.0(9)
C22 C23 H23 119.5
C24 C23 H23 119.5
C23 C24 C19 121.9(9)
C23 C24 P2 126.3(8)
C19 C24 P2 111.4(8)
C26 C25 C27 107.4(9)
C26 C25 P2 109.1(6)
C27 C25 P2 116.4(7)
C26 C25 H25 107.9
C27 C25 H25 107.9
P2 C25 H25 107.9
C25 C26 H26A 109.5
C25 C26 H26B 109.5
H26A C26 H26B 109.5
C25 C26 H26C 109.5
H26A C26 H26C 109.5
H26B C26 H26C 109.5
C25 C27 H27A 109.5
C25 C27 H27B 109.5
H27A C27 H27B 109.5
C25 C27 H27C 109.5
H27A C27 H27C 109.5
H27B C27 H27C 109.5
C29 C28 C30 113.0(9)
C29 C28 P2 111.1(6)
C30 C28 P2 112.2(7)
C29 C28 H28 106.7
C30 C28 H28 106.7
P2 C28 H28 106.7
C28 C29 H29A 109.5
C28 C29 H29B 109.5
H29A C29 H29B 109.5
C28 C29 H29C 109.5
H29A C29 H29C 109.5
H29B C29 H29C 109.5
C28 C30 H30A 109.5
C28 C30 H30B 109.5
H30A C30 H30B 109.5
C28 C30 H30C 109.5
H30A C30 H30C 109.5
H30B C30 H30C 109.5
C33 C31 C32 112.5(9)
C33 C31 Ni1 109.7(7)
C32 C31 Ni1 115.3(7)
C33 C31 H31 106.2
C32 C31 H31 106.2
Ni1 C31 H31 106.2
C31 C32 H32A 109.5
C31 C32 H32B 109.5
H32A C32 H32B 109.5
C31 C32 H32C 109.5
H32A C32 H32C 109.5
H32B C32 H32C 109.5
C38 C33 C34 120.8(14)
C38 C33 C31 119.0(14)
C34 C33 C31 120.1(13)
C33 C34 C35 120.2(13)
C33 C34 H34 119.9
C35 C34 H34 119.9
C36 C35 C34 117.4(14)
C36 C35 H35 121.3
C34 C35 H35 121.3
C37 C36 C35 121.4(19)
C37 C36 H36 119.3
C35 C36 H36 119.3
C36 C37 C38 121(2)
C36 C37 H37 119.5
C38 C37 H37 119.5
C33 C38 C37 119.0(18)
C33 C38 H38 120.5
C37 C38 H38 120.5
C19 N1 C18 121.5(8)
C19 N1 Ni1 118.7(6)
C18 N1 Ni1 119.8(6)
C7 P1 C13 104.1(4)
C7 P1 C1 103.7(4)
C13 P1 C1 105.4(4)
C7 P1 Ni1 129.7(3)
C13 P1 Ni1 100.7(3)
C1 P1 Ni1 110.9(3)
C24 P2 C25 107.9(4)
C24 P2 C28 102.6(4)
C25 P2 C28 105.7(5)
C24 P2 Ni1 101.4(4)
C25 P2 Ni1 116.3(3)
C28 P2 Ni1 121.3(3)
N1 Ni1 C31 174.6(4)
N1 Ni1 P1 82.3(2)
C31 Ni1 P1 99.1(3)
N1 Ni1 P2 85.1(2)
C31 Ni1 P2 94.6(3)
P1 Ni1 P2 162.82(10)

loop_
_geom_bond_atom_site_label_1
_geom_bond_atom_site_label_2
_geom_bond_distance
C1 C6 1.386(10)
C1 C2 1.395(10)
C1 P1 1.817(9)
C2 C3 1.373(11)
C2 H2 0.9300
C3 C4 1.364(12)
C3 H3 0.9300
C4 C5 1.400(12)
C4 H4 0.9300
C5 C6 1.376(11)
C5 H5 0.9300
C6 H6 0.9300
C7 C8 1.388(10)
C7 C12 1.389(11)
C7 P1 1.805(9)
C8 C9 1.384(11)
C8 H8 0.9300
C9 C10 1.373(12)
C9 H9 0.9300
C10 C11 1.352(11)
C10 H10 0.9300
C11 C12 1.377(11)
C11 H11 0.9300
C12 H12 0.9300
C13 C14 1.387(10)
C13 C18 1.395(10)
C13 P1 1.816(8)
C14 C15 1.369(11)
C14 H14 0.9300
C15 C16 1.369(10)
C15 H15 0.9300
C16 C17 1.369(10)
C16 H16 0.9300
C17 C18 1.402(11)
C17 H17 0.9300
C18 N1 1.401(9)
C19 N1 1.388(10)
C19 C20 1.409(10)
C19 C24 1.423(11)
C20 C21 1.368(10)
C20 H20 0.9300
C21 C22 1.403(11)
C21 H21 0.9300
C22 C23 1.374(11)
C22 H22 0.9300
C23 C24 1.374(10)
C23 H23 0.9300
C24 P2 1.802(9)
C25 C26 1.524(11)
C25 C27 1.528(11)
C25 P2 1.833(8)
C25 H25 0.9800
C26 H26A 0.9600
C26 H26B 0.9600
C26 H26C 0.9600
C27 H27A 0.9600
C27 H27B 0.9600
C27 H27C 0.9600
C28 C29 1.522(11)
C28 C30 1.525(11)
C28 P2 1.858(9)
C28 H28 0.9800
C29 H29A 0.9600
C29 H29B 0.9600
C29 H29C 0.9600
C30 H30A 0.9600
C30 H30B 0.9600
C30 H30C 0.9600
C31 C33 1.454(13)
C31 C32 1.558(11)
C31 Ni1 1.997(9)
C31 H31 0.9800
C32 H32A 0.9600
C32 H32B 0.9600
C32 H32C 0.9600
C33 C38 1.397(16)
C33 C34 1.400(13)
C34 C35 1.444(15)
C34 H34 0.9300
C35 C36 1.414(16)
C35 H35 0.9300
C36 C37 1.379(18)
C36 H36 0.9300
C37 C38 1.41(2)
C37 H37 0.9300
C38 H38 0.9300
N1 Ni1 1.949(7)
P1 Ni1 2.188(3)
P2 Ni1 2.196(3)
